data_5900010
_journal_name_full 'Jurn. fiz. khimii'
_journal_page_first 1330
_journal_volume 27
_journal_year 1953
_chemical_formula_sum 'C2 I4'
_chemical_name_systematic Tetraiodoethene
_symmetry_Int_Tables_number 14
_symmetry_space_group_name_H-M 'P 1 21/c 1'
_cell_angle_alpha 90
_cell_angle_beta 109
_cell_angle_gamma 90
_cell_formula_units_Z 4
_cell_length_a 15.10
_cell_length_b 4.45
_cell_length_c 13.00
_cod_data_source_file 011_tetraiodoethene.cif
_cod_data_source_block tetraiodoethene
_cod_depositor_comments
;
 Added the _citation_author_ordinal data item to the CITATION_AUTHOR loop
 and updated the _citation_author_name data item value.

 Antanas Vaitkus,
 2021-05-03
;
_cod_original_sg_symbol_H-M 'P 21/c'
_cod_database_code 5900010

loop_
_atom_site_label
_atom_site_type_symbol
_atom_site_symmetry_multiplicity
_atom_site_Wyckoff_symbol
_atom_site_fract_x
_atom_site_fract_y
_atom_site_fract_z
I1 I1 6 e 0.0874 0.2671 -0.1196
I2 I2 6 e 0.1565 0.5854 0.1512
I3 I3 6 e 0.4115 0.2725 0.3131
I4 I4 6 e 0.3421 -0.1268 0.0291

loop_
_citation_author_citation_id
_citation_author_ordinal
_citation_author_name
1 1 'Kitajgorodskij, A. I.'

loop_
_citation_id
_citation_coordinate_linkage
_citation_title
_citation_book_title
_citation_journal_abbrev
_citation_journal_volume
_citation_country
_citation_page_first
_citation_page_last
_citation_year
_citation_book_publisher
_cod_citation_special_details
1 yes ? 'Organicheskaja Kristallokhimija' . . USSR ? ? 1955 'Izdatel'stvo Akademii Nauk SSSR'
;

Coordinates are presented as published in this book, Kitajgorodskij's
"Organicheskaja Kristallokhimija", keyed in manually.

Saulius Gra\<zulis
;
2 yes ? . 'DAN SSSR' 85 . 785 ? 1952 ? .
3 yes ? . 'Jurn. fiz. khimii' 27 . 1330 ? 1953 ? .

loop_
_geom_bond_atom_site_label_1
_geom_bond_atom_site_label_2
_geom_bond_distance
C C 1.34(1)
C I 2.15(1)
